data_4076244
loop_
_publ_author_name
'Abdur-Rashid, Kamaluddin'
'Fedorkiw, Terry'
'Lough, Alan J.'
'Morris, Robert H.'

_publ_section_title
;
 Coordinatively Unsaturated Hydridoruthenium(II) Complexes of
 N-Heterocyclic Carbenes
;
_journal_issue 1
_journal_name_full Organometallics
_journal_page_first 86
_journal_paper_doi 10.1021/om034178g
_journal_volume 23
_journal_year 2004
_chemical_formula_moiety 'C45 H45 N2 O P Ru, C6 H6 O'
_chemical_formula_sum 'C51 H51 N2 O2 P Ru'
_chemical_formula_weight 855.98
_space_group_IT_number 14
_symmetry_cell_setting monoclinic
_symmetry_space_group_name_Hall '-P 2yn'
_symmetry_space_group_name_H-M 'P 1 21/n 1'
_atom_sites_solution_hydrogens geom
_atom_sites_solution_primary direct
_atom_sites_solution_secondary difmap
_audit_creation_method SHELXL-97
_cell_angle_alpha 90.00
_cell_angle_beta 105.6740(7)
_cell_angle_gamma 90.00
_cell_formula_units_Z 4
_cell_length_a 15.0950(2)
_cell_length_b 11.0320(2)
_cell_length_c 26.2100(4)
_cell_measurement_reflns_used 27085
_cell_measurement_temperature 150(1)
_cell_measurement_theta_max 27.5
_cell_measurement_theta_min 2.6
_cell_volume 4202.40(12)
_computing_cell_refinement 'Denzo-SMN (Otwinowski & Minor, 1997)'
_computing_data_collection 'Collect (Nonius BV, 1997-2002)'
_computing_data_reduction Denzo-SMN
_computing_molecular_graphics 'SHELXTL V6.12'
_computing_publication_material 'SHELXTL V6.12'
_computing_structure_refinement 'SHELXTL V6.12(Sheldrick, 2001)'
_computing_structure_solution 'SIR-92 (Altomare et al., 1993)'
_diffrn_ambient_temperature 150(2)
_diffrn_detector_area_resol_mean 9
_diffrn_measured_fraction_theta_full 0.993
_diffrn_measured_fraction_theta_max 0.993
_diffrn_measurement_device_type 'Nonius KappaCCD'
_diffrn_measurement_method '\f scans and \w scans with \k offsets'
_diffrn_radiation_monochromator graphite
_diffrn_radiation_source 'fine-focus sealed tube'
_diffrn_radiation_type MoK\a
_diffrn_radiation_wavelength 0.71073
_diffrn_reflns_av_R_equivalents 0.0456
_diffrn_reflns_av_sigmaI/netI 0.0675
_diffrn_reflns_limit_h_max 18
_diffrn_reflns_limit_h_min -19
_diffrn_reflns_limit_k_max 14
_diffrn_reflns_limit_k_min -13
_diffrn_reflns_limit_l_max 34
_diffrn_reflns_limit_l_min -33
_diffrn_reflns_number 25600
_diffrn_reflns_theta_full 27.49
_diffrn_reflns_theta_max 27.49
_diffrn_reflns_theta_min 2.58
_diffrn_standards_decay_% 0
_diffrn_standards_number 0
_exptl_absorpt_coefficient_mu 0.454
_exptl_absorpt_correction_T_max 0.968
_exptl_absorpt_correction_T_min 0.895
_exptl_absorpt_correction_type multi-scan
_exptl_absorpt_process_details
; 
multi-scan from symmetry-related measurements 
 Sortav (Blessing 1995) 
;
_exptl_crystal_density_diffrn 1.353
_exptl_crystal_density_method 'not measured'
_exptl_crystal_description plate
_exptl_crystal_F_000 1784
_exptl_crystal_size_max 0.30
_exptl_crystal_size_mid 0.20
_exptl_crystal_size_min 0.08
_refine_diff_density_max 0.636
_refine_diff_density_min -0.887
_refine_diff_density_rms 0.074
_refine_ls_extinction_coef none
_refine_ls_extinction_expression Fc^*^=kFc[1+0.001xFc^2^\l^3^/sin(2\q)]^-1/4^
_refine_ls_goodness_of_fit_ref 1.035
_refine_ls_hydrogen_treatment mixed
_refine_ls_matrix_type full
_refine_ls_number_parameters 523
_refine_ls_number_reflns 9580
_refine_ls_number_restraints 0
_refine_ls_restrained_S_all 1.035
_refine_ls_R_factor_all 0.0648
_refine_ls_R_factor_gt 0.0384
_refine_ls_shift/su_max 0.001
_refine_ls_shift/su_mean 0.000
_refine_ls_structure_factor_coef Fsqd
_refine_ls_weighting_details 'calc w=1/[\s^2^(Fo^2^)+(0.0339P)^2^+1.0846P] where P=(Fo^2^+2Fc^2^)/3'
_refine_ls_weighting_scheme calc
_refine_ls_wR_factor_gt 0.0819
_refine_ls_wR_factor_ref 0.0916
_reflns_number_gt 7056
_reflns_number_total 9580
_reflns_threshold_expression I>2\s(I)
_cod_data_source_file om034178gsi20030918_011235.cif
_cod_data_source_block compound(6)
_cod_depositor_comments
;
 Removing duplicate rows from the ATOM_TYPE loop.

 Antanas Vaitkus,
 2018-08-10

The following automatic conversions were performed:

'_symmetry_cell_setting' value 'Monoclinic' changed to 'monoclinic'
according to /home/saulius/struct/CIF-dictionaries/cif_core.dic
dictionary named 'cif_core.dic' version 2.4.1 from 2010-06-29.

Automatic conversion script
Id: cif_fix_values 1715 2011-07-08 13:25:40Z adriana 
;
_cod_original_cell_volume 4202.40(11)
_cod_original_sg_symbol_H-M 'P 21/n'
_cod_database_code 4076244

loop_
_symmetry_equiv_pos_as_xyz
'x, y, z'
'-x+1/2, y+1/2, -z+1/2'
'-x, -y, -z'
'x-1/2, -y-1/2, z-1/2'

loop_
_atom_site_label
_atom_site_type_symbol
_atom_site_fract_x
_atom_site_fract_y
_atom_site_fract_z
_atom_site_U_iso_or_equiv
_atom_site_adp_type
_atom_site_occupancy
_atom_site_symmetry_multiplicity
_atom_site_calc_flag
_atom_site_refinement_flags
Ru1 Ru 0.602988(12) 0.954155(15) 0.309336(7) 0.01993(7) Uani 1 1 d .
H1RU H 0.6806(16) 1.0517(19) 0.3084(9) 0.027(6) Uiso 1 1 d .
P1 P 0.52244(4) 1.09717(5) 0.25267(2) 0.01997(14) Uani 1 1 d .
O1 O 0.59012(14) 0.68575(17) 0.38763(8) 0.0483(5) Uani 1 1 d .
N1 N 0.54709(14) 1.11010(17) 0.39875(8) 0.0265(5) Uani 1 1 d .
N2 N 0.69161(14) 1.06978(17) 0.41821(8) 0.0260(5) Uani 1 1 d .
C1 C 0.61045(16) 1.04650(19) 0.37985(9) 0.0225(5) Uani 1 1 d .
C2 C 0.58882(18) 1.1706(2) 0.44588(10) 0.0338(6) Uani 1 1 d .
H2A H 0.5592 1.2211 0.4656 0.041 Uiso 1 1 calc R
C3 C 0.67815(19) 1.1442(2) 0.45789(10) 0.0338(6) Uani 1 1 d .
H3A H 0.7241 1.1715 0.4881 0.041 Uiso 1 1 calc R
C4 C 0.59877(19) 0.7393(2) 0.34616(11) 0.0323(6) Uani 1 1 d .
C5 C 0.68657(17) 0.7824(2) 0.34105(10) 0.0290(6) Uani 1 1 d .
H5A H 0.7399 0.7881 0.3733 0.035 Uiso 1 1 calc R
C6 C 0.69783(17) 0.8190(2) 0.29145(10) 0.0279(6) Uani 1 1 d .
H6A H 0.7598 0.8448 0.2886 0.033 Uiso 1 1 calc R
C7 C 0.62108(18) 0.8272(2) 0.24712(10) 0.0292(6) Uani 1 1 d .
H7A H 0.6279 0.8588 0.2126 0.035 Uiso 1 1 calc R
C8 C 0.53295(17) 0.8083(2) 0.25458(10) 0.0292(6) Uani 1 1 d .
H8A H 0.4773 0.8287 0.2252 0.035 Uiso 1 1 calc R
C9 C 0.52189(18) 0.7697(2) 0.30316(11) 0.0341(6) Uani 1 1 d .
H9A H 0.4589 0.7695 0.3088 0.041 Uiso 1 1 calc R
C11 C 0.44700(17) 1.1042(2) 0.38258(10) 0.0286(6) Uani 1 1 d .
C12 C 0.40529(18) 0.9999(2) 0.39556(10) 0.0335(6) Uani 1 1 d .
C13 C 0.3101(2) 0.9994(3) 0.38530(11) 0.0410(7) Uani 1 1 d .
H13A H 0.2806 0.9280 0.3927 0.049 Uiso 1 1 calc R
C14 C 0.25699(19) 1.0986(3) 0.36477(12) 0.0434(7) Uani 1 1 d .
C15 C 0.30053(19) 1.2019(3) 0.35412(11) 0.0399(7) Uani 1 1 d .
H15A H 0.2644 1.2710 0.3404 0.048 Uiso 1 1 calc R
C16 C 0.39620(18) 1.2081(2) 0.36295(10) 0.0317(6) Uani 1 1 d .
C17 C 0.4616(2) 0.8943(2) 0.42338(11) 0.0408(7) Uani 1 1 d .
H17A H 0.4210 0.8353 0.4337 0.061 Uiso 1 1 calc R
H17B H 0.5074 0.9233 0.4551 0.061 Uiso 1 1 calc R
H17C H 0.4929 0.8556 0.3994 0.061 Uiso 1 1 calc R
C18 C 0.1526(2) 1.0956(4) 0.35394(15) 0.0643(10) Uani 1 1 d .
H18A H 0.1346 1.0242 0.3710 0.097 Uiso 1 1 calc R
H18B H 0.1244 1.0917 0.3156 0.097 Uiso 1 1 calc R
H18C H 0.1318 1.1691 0.3683 0.097 Uiso 1 1 calc R
C19 C 0.43890(19) 1.3253(2) 0.35195(11) 0.0367(6) Uani 1 1 d .
H19A H 0.4995 1.3351 0.3773 0.055 Uiso 1 1 calc R
H19B H 0.3992 1.3933 0.3556 0.055 Uiso 1 1 calc R
H19C H 0.4458 1.3239 0.3158 0.055 Uiso 1 1 calc R
C21 C 0.77982(16) 1.0093(2) 0.42611(9) 0.0269(5) Uani 1 1 d .
C22 C 0.84863(17) 1.0599(2) 0.40688(10) 0.0306(6) Uani 1 1 d .
C23 C 0.93266(18) 0.9998(3) 0.41796(10) 0.0368(6) Uani 1 1 d .
H23A H 0.9806 1.0331 0.4051 0.044 Uiso 1 1 calc R
C24 C 0.94915(18) 0.8937(3) 0.44683(11) 0.0385(7) Uani 1 1 d .
C25 C 0.88066(18) 0.8488(2) 0.46723(10) 0.0376(6) Uani 1 1 d .
H25A H 0.8917 0.7768 0.4879 0.045 Uiso 1 1 calc R
C26 C 0.79512(18) 0.9064(2) 0.45841(10) 0.0328(6) Uani 1 1 d .
C27 C 0.83591(19) 1.1785(2) 0.37705(11) 0.0398(7) Uani 1 1 d .
H27A H 0.8961 1.2107 0.3765 0.060 Uiso 1 1 calc R
H27B H 0.8049 1.2366 0.3947 0.060 Uiso 1 1 calc R
H27C H 0.7984 1.1651 0.3406 0.060 Uiso 1 1 calc R
C28 C 1.0411(2) 0.8290(3) 0.45644(13) 0.0533(8) Uani 1 1 d .
H28A H 1.0885 0.8872 0.4534 0.080 Uiso 1 1 calc R
H28B H 1.0363 0.7647 0.4301 0.080 Uiso 1 1 calc R
H28C H 1.0578 0.7935 0.4920 0.080 Uiso 1 1 calc R
C29 C 0.7230(2) 0.8575(3) 0.48314(11) 0.0439(7) Uani 1 1 d .
H29A H 0.6674 0.8370 0.4552 0.066 Uiso 1 1 calc R
H29B H 0.7081 0.9191 0.5065 0.066 Uiso 1 1 calc R
H29C H 0.7465 0.7848 0.5038 0.066 Uiso 1 1 calc R
C31 C 0.52393(16) 1.05994(19) 0.18423(9) 0.0235(5) Uani 1 1 d .
C32 C 0.60357(18) 1.0825(2) 0.16868(10) 0.0315(6) Uani 1 1 d .
H32A H 0.6537 1.1230 0.1923 0.038 Uiso 1 1 calc R
C33 C 0.6108(2) 1.0466(2) 0.11928(11) 0.0412(7) Uani 1 1 d .
H33A H 0.6649 1.0649 0.1088 0.049 Uiso 1 1 calc R
C34 C 0.5390(2) 0.9841(3) 0.08510(11) 0.0455(8) Uani 1 1 d .
H34A H 0.5445 0.9573 0.0516 0.055 Uiso 1 1 calc R
C35 C 0.4599(2) 0.9610(3) 0.10007(11) 0.0420(7) Uani 1 1 d .
H35A H 0.4107 0.9183 0.0767 0.050 Uiso 1 1 calc R
C36 C 0.45133(10) 0.99978(12) 0.14906(5) 0.0310(6) Uani 1 1 d .
H36A H 0.3958 0.9852 0.1586 0.037 Uiso 1 1 calc R
C41 C 0.39654(10) 1.11115(12) 0.24236(5) 0.0219(5) Uani 1 1 d R
C42 C 0.34390(10) 1.20822(12) 0.21663(5) 0.0257(5) Uani 1 1 d R
H42A H 0.3736 1.2775 0.2074 0.031 Uiso 1 1 calc R
C43 C 0.24855(16) 1.2047(2) 0.20439(10) 0.0281(6) Uani 1 1 d .
H43A H 0.2134 1.2721 0.1874 0.034 Uiso 1 1 calc R
C44 C 0.20461(17) 1.1036(2) 0.21681(10) 0.0313(6) Uani 1 1 d .
H44A H 0.1393 1.1004 0.2076 0.038 Uiso 1 1 calc R
C45 C 0.25588(17) 1.0074(2) 0.24255(11) 0.0311(6) Uani 1 1 d .
H45A H 0.2258 0.9378 0.2512 0.037 Uiso 1 1 calc R
C46 C 0.35111(16) 1.0117(2) 0.25588(10) 0.0260(5) Uani 1 1 d .
H46A H 0.3858 0.9459 0.2745 0.031 Uiso 1 1 calc R
C51 C 0.56476(15) 1.2544(2) 0.25735(9) 0.0226(5) Uani 1 1 d .
C52 C 0.62094(16) 1.2957(2) 0.30524(10) 0.0274(5) Uani 1 1 d .
H52A H 0.6369 1.2423 0.3347 0.033 Uiso 1 1 calc R
C53 C 0.65424(19) 1.4140(2) 0.31084(11) 0.0362(6) Uani 1 1 d .
H53A H 0.6922 1.4411 0.3440 0.043 Uiso 1 1 calc R
C54 C 0.63177(19) 1.4917(2) 0.26790(11) 0.0351(6) Uani 1 1 d .
H54A H 0.6540 1.5727 0.2714 0.042 Uiso 1 1 calc R
C55 C 0.57707(18) 1.4514(2) 0.22000(11) 0.0316(6) Uani 1 1 d .
H55A H 0.5619 1.5049 0.1905 0.038 Uiso 1 1 calc R
C56 C 0.54394(16) 1.3340(2) 0.21436(10) 0.0277(5) Uani 1 1 d .
H56A H 0.5067 1.3073 0.1810 0.033 Uiso 1 1 calc R
O2 O 0.72550(17) 0.5533(2) 0.43902(10) 0.0559(6) Uani 1 1 d .
H1O H 0.683(3) 0.600(4) 0.4218(17) 0.094(15) Uiso 1 1 d .
C61 C 0.7067(2) 0.5072(2) 0.48249(11) 0.0395(7) Uani 1 1 d .
C62 C 0.6299(2) 0.5419(3) 0.49761(13) 0.0541(9) Uani 1 1 d .
H62A H 0.5886 0.5999 0.4773 0.065 Uiso 1 1 calc R
C63 C 0.6131(3) 0.4918(4) 0.54256(14) 0.0721(11) Uani 1 1 d .
H63A H 0.5598 0.5155 0.5528 0.086 Uiso 1 1 calc R
C64 C 0.6726(3) 0.4082(4) 0.57257(14) 0.0713(11) Uani 1 1 d .
H64A H 0.6604 0.3733 0.6031 0.086 Uiso 1 1 calc R
C65 C 0.7502(3) 0.3759(3) 0.55765(14) 0.0637(10) Uani 1 1 d .
H65A H 0.7926 0.3197 0.5785 0.076 Uiso 1 1 calc R
C66 C 0.7667(2) 0.4242(3) 0.51304(13) 0.0499(8) Uani 1 1 d .
H66A H 0.8200 0.4004 0.5029 0.060 Uiso 1 1 calc R

loop_
_atom_site_aniso_label
_atom_site_aniso_U_11
_atom_site_aniso_U_22
_atom_site_aniso_U_33
_atom_site_aniso_U_23
_atom_site_aniso_U_13
_atom_site_aniso_U_12
Ru1 0.01953(11) 0.01618(10) 0.02336(12) -0.00024(8) 0.00454(8) 0.00065(8)
P1 0.0186(3) 0.0174(3) 0.0237(3) -0.0003(2) 0.0053(3) 0.0000(2)
O1 0.0633(14) 0.0349(10) 0.0569(13) 0.0194(10) 0.0337(12) 0.0119(10)
N1 0.0257(11) 0.0294(11) 0.0250(11) -0.0015(9) 0.0077(9) 0.0039(9)
N2 0.0258(11) 0.0261(11) 0.0246(11) -0.0033(9) 0.0044(9) -0.0008(9)
C1 0.0247(13) 0.0193(11) 0.0238(12) 0.0047(10) 0.0073(10) -0.0001(10)
C2 0.0403(17) 0.0360(14) 0.0258(13) -0.0076(12) 0.0101(12) 0.0040(12)
C3 0.0382(16) 0.0357(14) 0.0251(13) -0.0096(12) 0.0043(12) -0.0017(12)
C4 0.0432(16) 0.0165(12) 0.0431(16) 0.0066(12) 0.0220(14) 0.0073(11)
C5 0.0284(14) 0.0207(12) 0.0340(14) 0.0007(11) 0.0017(11) 0.0054(10)
C6 0.0252(13) 0.0188(12) 0.0427(15) -0.0040(11) 0.0141(12) 0.0006(10)
C7 0.0421(16) 0.0176(11) 0.0286(13) -0.0009(10) 0.0107(12) 0.0039(11)
C8 0.0293(14) 0.0166(11) 0.0353(15) -0.0065(11) -0.0020(12) -0.0007(10)
C9 0.0250(14) 0.0201(12) 0.0566(18) 0.0027(12) 0.0096(13) -0.0018(10)
C11 0.0258(14) 0.0360(14) 0.0256(13) -0.0039(11) 0.0100(11) 0.0029(11)
C12 0.0344(15) 0.0392(14) 0.0327(14) 0.0001(12) 0.0192(13) 0.0023(12)
C13 0.0388(17) 0.0495(17) 0.0420(17) -0.0016(14) 0.0232(14) -0.0038(14)
C14 0.0322(16) 0.0605(19) 0.0419(17) -0.0031(15) 0.0177(14) 0.0044(14)
C15 0.0326(16) 0.0497(17) 0.0394(16) -0.0033(13) 0.0133(13) 0.0146(13)
C16 0.0331(15) 0.0363(14) 0.0281(14) -0.0039(11) 0.0122(12) 0.0078(12)
C17 0.0445(18) 0.0377(16) 0.0475(17) 0.0095(13) 0.0250(15) 0.0014(13)
C18 0.0309(18) 0.090(3) 0.077(3) 0.001(2) 0.0228(18) 0.0051(17)
C19 0.0396(16) 0.0327(14) 0.0382(15) -0.0017(12) 0.0110(13) 0.0093(12)
C21 0.0240(13) 0.0288(13) 0.0237(13) -0.0054(11) -0.0008(11) 0.0012(10)
C22 0.0253(13) 0.0355(14) 0.0278(13) -0.0044(11) 0.0015(11) -0.0047(11)
C23 0.0272(15) 0.0487(16) 0.0323(15) -0.0073(13) 0.0040(12) -0.0042(13)
C24 0.0281(15) 0.0477(17) 0.0324(15) -0.0098(13) -0.0042(12) 0.0053(13)
C25 0.0374(16) 0.0344(15) 0.0332(15) 0.0011(12) -0.0038(13) 0.0045(12)
C26 0.0332(15) 0.0342(14) 0.0273(14) -0.0022(11) 0.0016(12) -0.0006(12)
C27 0.0301(15) 0.0420(16) 0.0447(17) 0.0023(13) 0.0056(13) -0.0086(12)
C28 0.0330(17) 0.066(2) 0.0524(19) -0.0078(16) -0.0031(14) 0.0158(15)
C29 0.0452(18) 0.0450(17) 0.0412(17) 0.0112(14) 0.0110(14) 0.0028(14)
C31 0.0239(13) 0.0197(12) 0.0257(12) 0.0028(10) 0.0047(10) 0.0061(10)
C32 0.0311(15) 0.0301(13) 0.0343(15) 0.0048(11) 0.0108(12) 0.0045(11)
C33 0.0470(18) 0.0434(16) 0.0408(16) 0.0116(14) 0.0252(15) 0.0177(14)
C34 0.060(2) 0.0495(18) 0.0278(15) -0.0003(13) 0.0139(15) 0.0230(16)
C35 0.0428(17) 0.0446(17) 0.0321(15) -0.0112(13) -0.0008(13) 0.0112(14)
C36 0.0274(14) 0.0331(13) 0.0308(14) -0.0031(12) 0.0048(12) 0.0044(11)
C41 0.0207(12) 0.0204(12) 0.0242(12) -0.0042(10) 0.0055(10) 0.0018(9)
C42 0.0253(13) 0.0206(12) 0.0319(14) -0.0011(10) 0.0089(11) -0.0001(10)
C43 0.0245(13) 0.0215(12) 0.0357(14) 0.0000(11) 0.0038(11) 0.0049(10)
C44 0.0172(13) 0.0306(14) 0.0445(16) -0.0033(12) 0.0056(12) 0.0030(10)
C45 0.0232(13) 0.0260(12) 0.0454(16) 0.0022(12) 0.0113(12) -0.0004(10)
C46 0.0222(13) 0.0227(12) 0.0342(14) 0.0040(11) 0.0093(11) 0.0028(10)
C51 0.0184(12) 0.0196(11) 0.0295(13) -0.0001(10) 0.0058(10) 0.0013(9)
C52 0.0285(14) 0.0217(12) 0.0305(14) 0.0012(10) 0.0054(11) -0.0001(10)
C53 0.0393(16) 0.0239(12) 0.0419(16) -0.0065(12) 0.0050(13) -0.0050(12)
C54 0.0378(16) 0.0172(12) 0.0515(18) 0.0017(12) 0.0141(14) -0.0024(11)
C55 0.0330(15) 0.0221(12) 0.0425(16) 0.0119(12) 0.0151(13) 0.0055(11)
C56 0.0241(13) 0.0253(12) 0.0336(14) 0.0024(11) 0.0074(11) 0.0011(10)
O2 0.0608(15) 0.0587(15) 0.0603(15) 0.0209(12) 0.0371(13) 0.0195(12)
C61 0.0486(18) 0.0294(14) 0.0436(17) 0.0000(13) 0.0179(15) -0.0008(13)
C62 0.064(2) 0.054(2) 0.053(2) 0.0134(16) 0.0315(18) 0.0139(17)
C63 0.097(3) 0.079(3) 0.054(2) 0.010(2) 0.044(2) 0.009(2)
C64 0.107(3) 0.069(2) 0.0348(19) 0.0097(18) 0.013(2) -0.018(2)
C65 0.080(3) 0.0419(18) 0.048(2) 0.0029(16) -0.0186(19) -0.0072(18)
C66 0.0479(19) 0.0346(15) 0.059(2) -0.0039(15) 0.0008(16) 0.0013(14)

loop_
_atom_type_symbol
_atom_type_description
_atom_type_scat_dispersion_real
_atom_type_scat_dispersion_imag
_atom_type_scat_source
C C 0.0033 0.0016 'International Tables Vol C Tables 4.2.6.8 and 6.1.1.4'
H H 0.0000 0.0000 'International Tables Vol C Tables 4.2.6.8 and 6.1.1.4'
O O 0.0106 0.0060 'International Tables Vol C Tables 4.2.6.8 and 6.1.1.4'
N N 0.0061 0.0033 'International Tables Vol C Tables 4.2.6.8 and 6.1.1.4'
P P 0.1023 0.0942 'International Tables Vol C Tables 4.2.6.8 and 6.1.1.4'
Ru Ru -1.2594 0.8363 'International Tables Vol C Tables 4.2.6.8 and 6.1.1.4'

loop_
_geom_angle_atom_site_label_1
_geom_angle_atom_site_label_2
_geom_angle_atom_site_label_3
_geom_angle
H1RU Ru1 C1 79.6(8)
H1RU Ru1 C6 86.1(8)
C1 Ru1 C6 129.50(9)
H1RU Ru1 C7 100.3(8)
C1 Ru1 C7 165.93(9)
C6 Ru1 C7 37.01(9)
H1RU Ru1 C8 134.5(8)
C1 Ru1 C8 145.83(9)
C6 Ru1 C8 66.17(9)
C7 Ru1 C8 37.02(9)
H1RU Ru1 P1 77.8(8)
C1 Ru1 P1 97.52(6)
C6 Ru1 P1 126.34(7)
C7 Ru1 P1 96.18(6)
C8 Ru1 P1 90.20(7)
H1RU Ru1 C5 103.2(8)
C1 Ru1 C5 100.88(9)
C6 Ru1 C5 36.50(9)
C7 Ru1 C5 65.32(9)
C8 Ru1 C5 75.89(9)
P1 Ru1 C5 161.44(7)
H1RU Ru1 C9 162.0(8)
C1 Ru1 C9 112.65(9)
C6 Ru1 C9 75.90(9)
C7 Ru1 C9 64.53(9)
C8 Ru1 C9 35.29(9)
P1 Ru1 C9 112.15(7)
C5 Ru1 C9 62.51(9)
H1RU Ru1 C4 136.2(8)
C1 Ru1 C4 96.82(8)
C6 Ru1 C4 62.52(8)
C7 Ru1 C4 73.40(8)
C8 Ru1 C4 61.24(9)
P1 Ru1 C4 145.19(7)
C5 Ru1 C4 34.05(8)
C9 Ru1 C4 33.23(9)
C51 P1 C31 100.33(10)
C51 P1 C41 104.78(8)
C31 P1 C41 99.10(9)
C51 P1 Ru1 119.62(8)
C31 P1 Ru1 109.55(7)
C41 P1 Ru1 119.88(5)
C1 N1 C2 111.7(2)
C1 N1 C11 129.6(2)
C2 N1 C11 117.61(19)
C3 N2 C1 112.1(2)
C3 N2 C21 118.7(2)
C1 N2 C21 128.02(19)
N1 C1 N2 102.01(19)
N1 C1 Ru1 133.52(17)
N2 C1 Ru1 124.06(16)
C3 C2 N1 106.9(2)
C2 C3 N2 107.3(2)
O1 C4 C9 122.4(2)
O1 C4 C5 122.6(3)
C9 C4 C5 114.9(2)
O1 C4 Ru1 140.15(18)
C9 C4 Ru1 65.31(13)
C5 C4 Ru1 62.99(12)
C6 C5 C4 121.3(2)
C6 C5 Ru1 67.89(13)
C4 C5 Ru1 82.96(14)
C7 C6 C5 120.1(2)
C7 C6 Ru1 72.19(13)
C5 C6 Ru1 75.61(14)
C6 C7 C8 118.3(2)
C6 C7 Ru1 70.80(13)
C8 C7 Ru1 71.59(14)
C9 C8 C7 121.4(2)
C9 C8 Ru1 77.60(15)
C7 C8 Ru1 71.39(13)
C8 C9 C4 121.5(2)
C8 C9 Ru1 67.11(13)
C4 C9 Ru1 81.45(15)
C16 C11 C12 121.8(2)
C16 C11 N1 119.6(2)
C12 C11 N1 117.8(2)
C13 C12 C11 117.8(3)
C13 C12 C17 120.6(2)
C11 C12 C17 121.5(2)
C14 C13 C12 122.4(3)
C13 C14 C15 118.4(3)
C13 C14 C18 121.3(3)
C15 C14 C18 120.3(3)
C14 C15 C16 122.2(3)
C11 C16 C15 117.4(2)
C11 C16 C19 123.6(2)
C15 C16 C19 119.0(2)
C22 C21 C26 121.9(2)
C22 C21 N2 120.7(2)
C26 C21 N2 117.0(2)
C21 C22 C23 117.5(2)
C21 C22 C27 122.2(2)
C23 C22 C27 120.2(2)
C24 C23 C22 122.6(3)
C25 C24 C23 118.3(2)
C25 C24 C28 121.0(3)
C23 C24 C28 120.7(3)
C24 C25 C26 121.9(3)
C21 C26 C25 117.6(2)
C21 C26 C29 122.0(2)
C25 C26 C29 120.4(2)
C32 C31 C36 118.5(2)
C32 C31 P1 118.87(19)
C36 C31 P1 122.31(16)
C33 C32 C31 121.0(3)
C32 C33 C34 120.0(3)
C35 C34 C33 119.6(3)
C34 C35 C36 120.6(3)
C35 C36 C31 120.24(19)
C46 C41 C42 118.27(11)
C46 C41 P1 117.05(13)
C42 C41 P1 124.2
C43 C42 C41 120.70(11)
C44 C43 C42 120.1(2)
C45 C44 C43 119.7(2)
C44 C45 C46 120.3(2)
C45 C46 C41 120.9(2)
C52 C51 C56 118.2(2)
C52 C51 P1 119.07(17)
C56 C51 P1 122.73(18)
C51 C52 C53 121.2(2)
C54 C53 C52 119.6(3)
C55 C54 C53 119.8(2)
C54 C55 C56 120.7(2)
C55 C56 C51 120.5(2)
O2 C61 C62 121.7(3)
O2 C61 C66 119.1(3)
C62 C61 C66 119.3(3)
C61 C62 C63 119.7(3)
C64 C63 C62 120.8(4)
C63 C64 C65 119.0(3)
C66 C65 C64 120.4(3)
C65 C66 C61 120.8(3)

loop_
_geom_bond_atom_site_label_1
_geom_bond_atom_site_label_2
_geom_bond_distance
Ru1 H1RU 1.60(2)
Ru1 C1 2.087(2)
Ru1 C6 2.204(2)
Ru1 C7 2.221(2)
Ru1 C8 2.224(2)
Ru1 P1 2.2799(6)
Ru1 C5 2.304(2)
Ru1 C9 2.358(2)
Ru1 C4 2.566(2)
P1 C51 1.841(2)
P1 C31 1.846(2)
P1 C41 1.8524(15)
O1 C4 1.275(3)
N1 C1 1.381(3)
N1 C2 1.396(3)
N1 C11 1.456(3)
N2 C3 1.383(3)
N2 C1 1.383(3)
N2 C21 1.453(3)
C2 C3 1.331(4)
C4 C9 1.422(4)
C4 C5 1.448(4)
C5 C6 1.415(3)
C6 C7 1.405(3)
C7 C8 1.411(3)
C8 C9 1.395(4)
C11 C16 1.397(3)
C11 C12 1.398(4)
C12 C13 1.388(4)
C12 C17 1.509(4)
C13 C14 1.378(4)
C14 C15 1.381(4)
C14 C18 1.524(4)
C15 C16 1.401(4)
C16 C19 1.507(4)
C21 C22 1.388(3)
C21 C26 1.398(4)
C22 C23 1.391(4)
C22 C27 1.509(4)
C23 C24 1.380(4)
C24 C25 1.378(4)
C24 C28 1.520(4)
C25 C26 1.401(4)
C26 C29 1.510(4)
C31 C32 1.392(3)
C31 C36 1.395(3)
C32 C33 1.386(4)
C33 C34 1.389(4)
C34 C35 1.378(4)
C35 C36 1.392(3)
C41 C46 1.389(3)
C41 C42 1.3941
C42 C43 1.388(3)
C43 C44 1.381(3)
C44 C45 1.378(3)
C45 C46 1.385(3)
C51 C52 1.388(3)
C51 C56 1.396(3)
C52 C53 1.392(3)
C53 C54 1.382(4)
C54 C55 1.376(4)
C55 C56 1.382(3)
O2 C61 1.346(3)
C61 C62 1.377(4)
C61 C66 1.381(4)
C62 C63 1.385(4)
C63 C64 1.377(5)
C64 C65 1.378(5)
C65 C66 1.367(5)

loop_
_geom_hbond_atom_site_label_D
_geom_hbond_atom_site_label_H
_geom_hbond_atom_site_label_A
_geom_hbond_distance_DH
_geom_hbond_distance_HA
_geom_hbond_distance_DA
_geom_hbond_angle_DHA
O2 H1O O1 0.85(4) 1.73(4) 2.577(3) 175(4)
